data_7101247
loop_
_publ_author_name
'Sun, Qiaozhen'
'Bai, Yan'
'He, Guangjie'
'Duan, Chunying'
'Lin, Zhihua'
'Meng, Qingjin'

_publ_section_title
;
 Spontaneous resolution of silver double helicates consisting of achiral
 ligands with several aromatic rings
;
_journal_coden_ASTM CHCOFS
_journal_issue 26
_journal_name_full
;
 Chemical Communications (Cambridge, United Kingdom)
;
_journal_page_first 2777
_journal_page_last 2779
_journal_paper_doi 10.1039/b604066g
_journal_year 2006
_chemical_formula_sum 'C46 H46 Ag2 N18 O9'
_chemical_formula_weight 1210.75
_space_group_IT_number 152
_symmetry_cell_setting trigonal
_symmetry_space_group_name_Hall 'P 31 2"'
_symmetry_space_group_name_H-M 'P 31 2 1'
_atom_sites_solution_hydrogens geom
_atom_sites_solution_primary direct
_atom_sites_solution_secondary difmap
_audit_creation_method SHELXL-97
_cell_angle_alpha 90.00
_cell_angle_beta 90.00
_cell_angle_gamma 120.00
_cell_formula_units_Z 3
_cell_length_a 14.165(1)
_cell_length_b 14.165(1)
_cell_length_c 23.145(3)
_cell_measurement_reflns_used 6238
_cell_measurement_temperature 293(2)
_cell_measurement_theta_max 22.55
_cell_measurement_theta_min 2.42
_cell_volume 4021.8(7)
_computing_cell_refinement 'Bruker SMART'
_computing_data_collection 'Bruker SMART'
_computing_data_reduction 'Bruker SAINT'
_computing_molecular_graphics 'Bruker SHELXTL'
_computing_publication_material 'Bruker SHELXTL'
_computing_structure_refinement 'Bruker SHELXTL'
_computing_structure_solution 'Bruker SHELXTL'
_diffrn_ambient_temperature 293(2)
_diffrn_measured_fraction_theta_full 0.999
_diffrn_measured_fraction_theta_max 0.999
_diffrn_measurement_device_type 'CCD area detector'
_diffrn_measurement_method 'phi and omega scans'
_diffrn_radiation_monochromator graphite
_diffrn_radiation_source 'fine-focus sealed tube'
_diffrn_radiation_type MoK\a
_diffrn_radiation_wavelength 0.71073
_diffrn_reflns_av_R_equivalents 0.0666
_diffrn_reflns_av_sigmaI/netI 0.0446
_diffrn_reflns_limit_h_max 15
_diffrn_reflns_limit_h_min -16
_diffrn_reflns_limit_k_max 16
_diffrn_reflns_limit_k_min -15
_diffrn_reflns_limit_l_max 27
_diffrn_reflns_limit_l_min -20
_diffrn_reflns_number 20254
_diffrn_reflns_theta_full 25.00
_diffrn_reflns_theta_max 25.00
_diffrn_reflns_theta_min 1.66
_exptl_absorpt_coefficient_mu 0.800
_exptl_absorpt_correction_type none
_exptl_crystal_colour pale-yellow
_exptl_crystal_density_diffrn 1.500
_exptl_crystal_density_method 'not measured'
_exptl_crystal_description block
_exptl_crystal_F_000 1842
_exptl_crystal_size_max 0.2
_exptl_crystal_size_mid 0.2
_exptl_crystal_size_min 0.15
_refine_diff_density_max 0.709
_refine_diff_density_min -0.464
_refine_diff_density_rms 0.093
_refine_ls_abs_structure_details 'Flack H D (1983), Acta Cryst. A39, 876-881'
_refine_ls_abs_structure_Flack -0.05(5)
_refine_ls_extinction_method none
_refine_ls_goodness_of_fit_ref 1.037
_refine_ls_hydrogen_treatment constr
_refine_ls_matrix_type full
_refine_ls_number_parameters 329
_refine_ls_number_reflns 4743
_refine_ls_number_restraints 39
_refine_ls_restrained_S_all 1.088
_refine_ls_R_factor_all 0.0833
_refine_ls_R_factor_gt 0.0609
_refine_ls_shift/su_max 0.000
_refine_ls_shift/su_mean 0.000
_refine_ls_structure_factor_coef Fsqd
_refine_ls_weighting_details 'calc w=1/[\s^2^(Fo^2^)+(0.1022P)^2^+0.0000P] where P=(Fo^2^+2Fc^2^)/3'
_refine_ls_weighting_scheme calc
_refine_ls_wR_factor_gt 0.1567
_refine_ls_wR_factor_ref 0.1673
_reflns_number_gt 3245
_reflns_number_total 4743
_reflns_threshold_expression >2sigma(I)
_cod_data_source_file b604066g.txt
_cod_depositor_comments
;
The following automatic conversions were performed:
'_symmetry_cell_setting' value 'Trigonal' changed to 'trigonal' according
to '/home/saulius/struct/CIF-dictionaries/cif_core.dic' dictionary named
'cif_core.dic' version 2.4.1 from 2010-06-29.

Automatic conversion script
Id: cif_fix_enum 1527 2010-12-29 10:47:43Z saulius 
;
_cod_original_sg_symbol_H-M P3(1)21
_cod_database_code 7101247

loop_
_symmetry_equiv_pos_as_xyz
'x, y, z'
'-y, x-y, z+1/3'
'-x+y, -x, z+2/3'
'y, x, -z'
'x-y, -y, -z+2/3'
'-x, -x+y, -z+1/3'

loop_
_atom_site_label
_atom_site_type_symbol
_atom_site_fract_x
_atom_site_fract_y
_atom_site_fract_z
_atom_site_U_iso_or_equiv
_atom_site_adp_type
_atom_site_occupancy
_atom_site_symmetry_multiplicity
_atom_site_calc_flag
_atom_site_refinement_flags
_atom_site_disorder_assembly
_atom_site_disorder_group
Ag1 Ag 0.72145(5) 0.89291(5) 0.49154(3) 0.1018(3) Uani 1 1 d . . .
N1 N 0.9831(7) 1.2254(5) 0.5293(4) 0.103(2) Uani 1 1 d . . .
H1A H 1.0132 1.2884 0.5455 0.123 Uiso 1 1 calc R . .
N2 N 0.8579(5) 1.0611(5) 0.5089(3) 0.0792(15) Uani 1 1 d . . .
N3 N 0.8773(4) 0.9225(4) 0.4239(2) 0.0677(14) Uani 1 1 d . . .
N4 N 0.9066(4) 0.8672(4) 0.3845(2) 0.0642(12) Uani 1 1 d . . .
N5 N 0.6601(4) 0.6517(4) 0.4200(2) 0.0670(13) Uani 1 1 d . . .
N6 N 0.7262(4) 0.6232(4) 0.4518(2) 0.0641(12) Uani 1 1 d . . .
N7 N 0.8238(5) 0.5415(5) 0.5290(3) 0.0825(16) Uani 1 1 d . . .
N8 N 0.7638(8) 0.3716(6) 0.5497(4) 0.109(3) Uani 1 1 d . . .
H8A H 0.7606 0.3144 0.5645 0.130 Uiso 1 1 calc R . .
C1 C 0.8829(8) 1.1430(6) 0.5408(4) 0.093(2) Uani 1 1 d . . .
H1B H 0.8372 1.1455 0.5689 0.111 Uiso 1 1 calc R . .
C2 C 1.0292(7) 1.1946(6) 0.4886(4) 0.083(2) Uani 1 1 d . . .
H2A H 1.0988 1.2350 0.4730 0.100 Uiso 1 1 calc R . .
C3 C 0.9522(5) 1.0918(5) 0.4753(3) 0.0731(17) Uani 1 1 d . . .
C4 C 0.9583(5) 1.0194(5) 0.4333(3) 0.0690(16) Uani 1 1 d . . .
H4B H 1.0224 1.0433 0.4124 0.083 Uiso 1 1 calc R . .
C5 C 0.8296(5) 0.7754(5) 0.3673(3) 0.0555(13) Uani 1 1 d . . .
C6 C 0.8575(5) 0.7111(5) 0.3268(3) 0.0623(15) Uani 1 1 d . . .
C7 C 0.7812(7) 0.6096(6) 0.3094(4) 0.086(2) Uani 1 1 d . . .
H7B H 0.7106 0.5789 0.3237 0.103 Uiso 1 1 calc R . .
C8 C 0.8064(8) 0.5507(7) 0.2706(4) 0.105(3) Uani 1 1 d . . .
H8B H 0.7533 0.4802 0.2606 0.126 Uiso 1 1 calc R . .
C9 C 0.9061(10) 0.5942(10) 0.2476(4) 0.113(3) Uani 1 1 d . . .
H9A H 0.9211 0.5562 0.2197 0.136 Uiso 1 1 calc R . .
C10 C 0.9872(8) 0.6965(9) 0.2657(4) 0.101(3) Uani 1 1 d . . .
H10A H 1.0580 0.7255 0.2519 0.121 Uiso 1 1 calc R . .
C11 C 0.9615(5) 0.7555(7) 0.3046(3) 0.0781(19) Uani 1 1 d . . .
H11A H 1.0149 0.8252 0.3156 0.094 Uiso 1 1 calc R . .
C12 C 0.5325(6) 0.6912(7) 0.3432(4) 0.095(2) Uani 1 1 d . . .
H12A H 0.4984 0.6260 0.3637 0.114 Uiso 1 1 calc R . .
C13 C 0.4722(7) 0.7205(9) 0.3091(4) 0.106(3) Uani 1 1 d . . .
H13A H 0.3969 0.6753 0.3082 0.127 Uiso 1 1 calc R . .
C14 C 0.5177(8) 0.8131(10) 0.2766(4) 0.107(3) Uani 1 1 d . . .
H14A H 0.4758 0.8303 0.2526 0.128 Uiso 1 1 calc R . .
C15 C 0.6284(7) 0.8794(8) 0.2809(4) 0.105(3) Uani 1 1 d . . .
H15A H 0.6622 0.9452 0.2609 0.126 Uiso 1 1 calc R . .
C16 C 0.6908(6) 0.8509(7) 0.3143(3) 0.085(2) Uani 1 1 d . . .
H16A H 0.7662 0.8956 0.3143 0.102 Uiso 1 1 calc R . .
C17 C 0.6451(5) 0.7592(5) 0.3470(3) 0.0623(14) Uani 1 1 d . . .
C18 C 0.7104(5) 0.7275(5) 0.3826(3) 0.0583(14) Uani 1 1 d . . .
C19 C 0.6782(5) 0.5224(6) 0.4636(3) 0.0704(17) Uani 1 1 d . . .
H19A H 0.6087 0.4765 0.4490 0.085 Uiso 1 1 calc R . .
C20 C 0.7294(5) 0.4782(6) 0.4992(3) 0.0683(16) Uani 1 1 d . . .
C21 C 0.6929(8) 0.3719(6) 0.5126(4) 0.094(2) Uani 1 1 d . . .
H21A H 0.6304 0.3115 0.4985 0.113 Uiso 1 1 calc R . .
C22 C 0.8424(8) 0.4758(8) 0.5604(5) 0.108(3) Uani 1 1 d . . .
H22A H 0.9002 0.4972 0.5861 0.130 Uiso 1 1 calc R . .
C23 C 0.544(2) 0.956(2) 0.0714(12) 0.178(9) Uiso 0.65 1 d P A 1
O4 O 0.5134(10) 0.8401(10) 0.0654(5) 0.127(3) Uiso 0.65 1 d P A 1
C23' C 0.474(3) 0.989(3) 0.1169(14) 0.128(10) Uiso 0.35 1 d P B 2
O4' O 0.514(2) 0.954(2) 0.1153(12) 0.152(8) Uiso 0.35 1 d P B 2
N9 N 0.5342(11) 0.7393(11) -0.0643(5) 0.165(4) Uiso 1 1 d DU . .
O1 O 0.4824(12) 0.7717(12) -0.0386(7) 0.127(4) Uiso 0.560(12) 1 d PDU C 1
O2 O 0.6123(17) 0.7305(19) -0.0481(9) 0.192(5) Uiso 0.560(12) 1 d PDU C 1
O3 O 0.5408(16) 0.7396(17) -0.1139(7) 0.167(5) Uiso 0.560(12) 1 d PDU C 1
O1' O 0.546(2) 0.7281(19) -0.0083(8) 0.168(6) Uiso 0.440(12) 1 d PDU C 2
O2' O 0.560(2) 0.688(2) -0.0932(10) 0.173(6) Uiso 0.440(12) 1 d PDU C 2
O3' O 0.4754(15) 0.7678(17) -0.0724(9) 0.142(5) Uiso 0.440(12) 1 d PDU C 2
O1W O 0.623(2) 0.607(2) -0.0536(10) 0.199(8) Uiso 0.50 1 d P . .

loop_
_atom_site_aniso_label
_atom_site_aniso_U_11
_atom_site_aniso_U_22
_atom_site_aniso_U_33
_atom_site_aniso_U_23
_atom_site_aniso_U_13
_atom_site_aniso_U_12
Ag1 0.0630(3) 0.0787(4) 0.1329(5) 0.0196(4) 0.0041(3) 0.0124(3)
N1 0.102(5) 0.052(3) 0.143(6) -0.015(4) -0.017(5) 0.030(4)
N2 0.087(4) 0.054(3) 0.098(4) 0.001(3) 0.004(3) 0.037(3)
N3 0.054(3) 0.050(3) 0.097(4) 0.004(3) 0.000(3) 0.024(3)
N4 0.052(3) 0.056(3) 0.085(3) 0.011(3) 0.010(3) 0.027(3)
N5 0.052(3) 0.057(3) 0.080(3) 0.003(3) -0.005(3) 0.019(3)
N6 0.059(3) 0.048(3) 0.078(3) 0.009(2) 0.000(3) 0.022(2)
N7 0.079(4) 0.065(3) 0.103(4) 0.018(3) 0.010(3) 0.035(3)
N8 0.142(7) 0.069(4) 0.129(6) 0.019(4) 0.032(6) 0.063(5)
C1 0.099(6) 0.061(4) 0.120(6) 0.004(4) 0.002(5) 0.041(4)
C2 0.074(5) 0.053(4) 0.113(6) -0.004(4) 0.004(4) 0.025(4)
C3 0.061(4) 0.051(3) 0.093(5) 0.009(3) 0.009(4) 0.018(3)
C4 0.055(3) 0.049(3) 0.087(4) 0.005(3) 0.006(3) 0.013(3)
C5 0.041(3) 0.047(3) 0.074(4) 0.006(3) 0.003(3) 0.019(3)
C6 0.054(3) 0.065(4) 0.073(4) 0.007(3) 0.002(3) 0.034(3)
C7 0.077(5) 0.076(5) 0.103(5) -0.008(4) 0.004(4) 0.036(4)
C8 0.102(6) 0.096(5) 0.120(7) -0.036(5) 0.003(6) 0.053(5)
C9 0.135(9) 0.130(9) 0.117(7) -0.024(6) 0.006(6) 0.099(8)
C10 0.100(6) 0.136(8) 0.105(6) 0.016(6) 0.025(5) 0.088(7)
C11 0.057(4) 0.084(5) 0.101(5) 0.018(4) 0.010(3) 0.041(4)
C12 0.052(4) 0.098(6) 0.118(6) 0.013(5) -0.006(4) 0.025(4)
C13 0.064(4) 0.127(8) 0.123(7) -0.004(6) -0.026(5) 0.045(5)
C14 0.102(7) 0.156(9) 0.099(6) 0.013(6) -0.007(5) 0.091(7)
C15 0.071(5) 0.132(7) 0.119(6) 0.051(6) 0.012(5) 0.056(5)
C16 0.054(3) 0.091(5) 0.111(5) 0.026(4) 0.014(4) 0.036(4)
C17 0.055(3) 0.065(4) 0.072(3) -0.003(3) 0.001(3) 0.033(3)
C18 0.050(3) 0.044(3) 0.074(4) -0.002(3) -0.002(3) 0.018(3)
C19 0.054(3) 0.057(4) 0.080(4) 0.000(3) 0.007(3) 0.012(3)
C20 0.068(4) 0.061(4) 0.079(4) 0.003(3) 0.011(4) 0.034(3)
C21 0.104(6) 0.061(4) 0.114(6) 0.026(4) 0.029(5) 0.040(4)
C22 0.106(6) 0.104(7) 0.139(7) 0.021(6) 0.006(6) 0.071(6)

loop_
_atom_type_symbol
_atom_type_description
_atom_type_scat_dispersion_real
_atom_type_scat_dispersion_imag
_atom_type_scat_source
C C 0.0033 0.0016 'International Tables Vol C Tables 4.2.6.8 and 6.1.1.4'
H H 0.0000 0.0000 'International Tables Vol C Tables 4.2.6.8 and 6.1.1.4'
N N 0.0061 0.0033 'International Tables Vol C Tables 4.2.6.8 and 6.1.1.4'
O O 0.0106 0.0060 'International Tables Vol C Tables 4.2.6.8 and 6.1.1.4'
Ag Ag -0.8971 1.1015 'International Tables Vol C Tables 4.2.6.8 and 6.1.1.4'

loop_
_geom_angle_atom_site_label_1
_geom_angle_atom_site_label_2
_geom_angle_atom_site_label_3
_geom_angle
_geom_angle_site_symmetry_1
_geom_angle_site_symmetry_3
N2 Ag1 N7 133.1(2) . 4_556
N2 Ag1 N6 135.10(19) . 4_556
N7 Ag1 N6 73.8(2) 4_556 4_556
N2 Ag1 N3 73.7(2) . .
N7 Ag1 N3 129.1(2) 4_556 .
N6 Ag1 N3 120.93(17) 4_556 .
C2 N1 C1 109.5(7) . .
C1 N2 C3 104.5(7) . .
C1 N2 Ag1 141.2(6) . .
C3 N2 Ag1 114.2(4) . .
C4 N3 N4 110.6(5) . .
C4 N3 Ag1 107.8(4) . .
N4 N3 Ag1 141.4(4) . .
C5 N4 N3 115.8(5) . .
C18 N5 N6 115.1(5) . .
C19 N6 N5 112.3(5) . .
C19 N6 Ag1 110.4(4) . 4_556
N5 N6 Ag1 135.6(4) . 4_556
C22 N7 C20 107.0(7) . .
C22 N7 Ag1 141.8(7) . 4_556
C20 N7 Ag1 111.2(4) . 4_556
C21 N8 C22 109.1(7) . .
N2 C1 N1 111.8(8) . .
N1 C2 C3 104.5(7) . .
C2 C3 N2 109.6(7) . .
C2 C3 C4 128.1(7) . .
N2 C3 C4 122.3(6) . .
N3 C4 C3 122.0(6) . .
N4 C5 C6 117.9(5) . .
N4 C5 C18 125.3(5) . .
C6 C5 C18 116.8(5) . .
C7 C6 C11 118.4(7) . .
C7 C6 C5 121.3(6) . .
C11 C6 C5 120.3(6) . .
C6 C7 C8 121.4(8) . .
C9 C8 C7 120.7(9) . .
C8 C9 C10 119.5(8) . .
C9 C10 C11 119.5(8) . .
C6 C11 C10 120.4(8) . .
C13 C12 C17 119.9(8) . .
C14 C13 C12 122.9(8) . .
C13 C14 C15 116.6(8) . .
C14 C15 C16 121.4(8) . .
C17 C16 C15 121.7(7) . .
C16 C17 C12 117.4(6) . .
C16 C17 C18 122.4(6) . .
C12 C17 C18 120.2(6) . .
N5 C18 C17 117.7(5) . .
N5 C18 C5 124.2(5) . .
C17 C18 C5 117.6(5) . .
N6 C19 C20 120.8(6) . .
C21 C20 N7 108.5(7) . .
C21 C20 C19 128.3(8) . .
N7 C20 C19 123.1(6) . .
N8 C21 C20 106.4(8) . .
N7 C22 N8 108.9(9) . .
O3' N9 O3 84.6(16) . .
O3' N9 O2' 130.7(17) . .
O3 N9 O2' 51.7(13) . .
O3' N9 O1 39.6(10) . .
O3 N9 O1 123.9(17) . .
O2' N9 O1 164(2) . .
O3' N9 O2 165(2) . .
O3 N9 O2 103.2(16) . .
O2' N9 O2 62.6(14) . .
O1 N9 O2 129.7(17) . .
O3' N9 O1' 111.4(15) . .
O3 N9 O1' 163.9(17) . .
O2' N9 O1' 113.2(15) . .
O1 N9 O1' 72.2(12) . .
O2 N9 O1' 61.4(13) . .

loop_
_geom_bond_atom_site_label_1
_geom_bond_atom_site_label_2
_geom_bond_distance
_geom_bond_site_symmetry_2
Ag1 N2 2.229(6) .
Ag1 N7 2.277(6) 4_556
Ag1 N6 2.438(5) 4_556
Ag1 N3 2.564(5) .
N1 C2 1.337(10) .
N1 C1 1.338(12) .
N2 C1 1.267(10) .
N2 C3 1.413(9) .
N3 C4 1.294(8) .
N3 N4 1.393(8) .
N4 C5 1.274(8) .
N5 C18 1.281(8) .
N5 N6 1.400(8) .
N6 C19 1.267(8) .
N6 Ag1 2.438(5) 4_556
N7 C22 1.309(10) .
N7 C20 1.367(9) .
N7 Ag1 2.277(6) 4_556
N8 C21 1.323(12) .
N8 C22 1.356(13) .
C2 C3 1.349(10) .
C3 C4 1.445(10) .
C5 C6 1.491(9) .
C5 C18 1.514(9) .
C6 C7 1.358(10) .
C6 C11 1.380(9) .
C7 C8 1.388(11) .
C8 C9 1.338(14) .
C9 C10 1.389(14) .
C10 C11 1.395(12) .
C12 C13 1.370(13) .
C12 C17 1.394(10) .
C13 C14 1.363(13) .
C14 C15 1.371(13) .
C15 C16 1.378(11) .
C16 C17 1.356(10) .
C17 C18 1.467(9) .
C19 C20 1.432(10) .
C20 C21 1.360(11) .
C23 O4 1.48(3) .
C23' O4' 0.91(4) .
N9 O3' 1.108(14) .
N9 O3 1.151(13) .
N9 O2' 1.166(15) .
N9 O1 1.200(13) .
N9 O2 1.232(14) .
N9 O1' 1.326(15) .
